data_4503279
loop_
_publ_author_name
'Li, Shun-Li'
'Lan, Ya-Qian'
'Ma, Jian-Fang'
'Yang, Jin'
'Wei, Guo-Hua'
'Zhang, Lai-Ping'
'Su, Zhong-Min'

_publ_section_title
;
 Structures and Luminescent Properties of Seven Coordination Polymers of
 Zinc(II) and Cadmium(II) with 3,3&#x2032;,4,4&#x2032;-Benzophenone
 Tetracarboxylate Anion and Bis(imidazole)
;
_journal_issue 2
_journal_name_full 'Crystal Growth &amp; Design'
_journal_page_first 675
_journal_paper_doi 10.1021/cg7009385
_journal_volume 8
_journal_year 2008
_chemical_formula_moiety ' C41 H28 Cd2 N6 O10, H2 O'
_chemical_formula_sum 'C41 H30 Cd2 N6 O11'
_chemical_formula_weight 1007.51
_chemical_name_systematic
;
 ?
;
_space_group_IT_number 2
_symmetry_cell_setting triclinic
_symmetry_space_group_name_Hall '-P 1'
_symmetry_space_group_name_H-M 'P -1'
_atom_sites_solution_hydrogens geom
_atom_sites_solution_primary direct
_atom_sites_solution_secondary difmap
_audit_creation_method SHELXL-97
_cell_angle_alpha 95.6190(10)
_cell_angle_beta 101.7810(10)
_cell_angle_gamma 100.5100(10)
_cell_formula_units_Z 2
_cell_length_a 10.6390(4)
_cell_length_b 11.3020(5)
_cell_length_c 16.0970(6)
_cell_measurement_reflns_used 10336
_cell_measurement_temperature 293(2)
_cell_measurement_theta_max 28.6
_cell_measurement_theta_min 1.31
_cell_volume 1844.52(13)
_computing_cell_refinement 'SMART (Bruker, 1997)'
_computing_data_collection 'SMART (Bruker, 1997)'
_computing_data_reduction SAINT
_computing_molecular_graphics 'SHELXTL-PLUS (Sheldrick, 1990)'
_computing_publication_material SHELXL-97
_computing_structure_refinement 'SHELXL-97 (Sheldrick, 1997)'
_computing_structure_solution 'SHELXS-97(Sheldrick, 1997)'
_diffrn_ambient_temperature 293(2)
_diffrn_measured_fraction_theta_full 0.988
_diffrn_measured_fraction_theta_max 0.873
_diffrn_measurement_device_type 'Bruker APEX CCD area-detector'
_diffrn_measurement_method '\w scans'
_diffrn_radiation_monochromator graphite
_diffrn_radiation_source 'fine-focus sealed tube'
_diffrn_radiation_type MoK\a
_diffrn_radiation_wavelength 0.71069
_diffrn_reflns_av_R_equivalents 0.0137
_diffrn_reflns_av_sigmaI/netI 0.0299
_diffrn_reflns_limit_h_max 14
_diffrn_reflns_limit_h_min -14
_diffrn_reflns_limit_k_max 14
_diffrn_reflns_limit_k_min -13
_diffrn_reflns_limit_l_max 14
_diffrn_reflns_limit_l_min -21
_diffrn_reflns_number 11368
_diffrn_reflns_theta_full 25.00
_diffrn_reflns_theta_max 28.60
_diffrn_reflns_theta_min 1.31
_diffrn_standards_number 0
_exptl_absorpt_coefficient_mu 1.228
_exptl_absorpt_correction_T_max 0.692
_exptl_absorpt_correction_T_min 0.673
_exptl_absorpt_correction_type multi-scan
_exptl_absorpt_process_details 'SADABS(Sheldrick, 1996)'
_exptl_crystal_colour colorless
_exptl_crystal_density_diffrn 1.814
_exptl_crystal_density_method 'not measured'
_exptl_crystal_description block
_exptl_crystal_F_000 1004
_exptl_crystal_size_max 0.33
_exptl_crystal_size_mid 0.32
_exptl_crystal_size_min 0.30
_refine_diff_density_max 0.487
_refine_diff_density_min -0.630
_refine_diff_density_rms 0.086
_refine_ls_extinction_method none
_refine_ls_goodness_of_fit_ref 1.053
_refine_ls_hydrogen_treatment mixed
_refine_ls_matrix_type full
_refine_ls_number_parameters 553
_refine_ls_number_reflns 8250
_refine_ls_number_restraints 6
_refine_ls_restrained_S_all 1.053
_refine_ls_R_factor_all 0.0292
_refine_ls_R_factor_gt 0.0259
_refine_ls_shift/su_max 0.001
_refine_ls_shift/su_mean 0.000
_refine_ls_structure_factor_coef Fsqd
_refine_ls_weighting_details 'calc w=1/[\s^2^(Fo^2^)+(0.0383P)^2^+0.8699P] where P=(Fo^2^+2Fc^2^)/3'
_refine_ls_weighting_scheme calc
_refine_ls_wR_factor_gt 0.0728
_refine_ls_wR_factor_ref 0.0748
_reflns_number_gt 7433
_reflns_number_total 8250
_reflns_threshold_expression >2sigma(I)
_cod_data_source_file cg7009385-file001.cif
_cod_data_source_block 6
_cod_depositor_comments
;
The following automatic conversions were performed:

'_symmetry_cell_setting' value 'Triclinic' changed to 'triclinic'
according to /home/saulius/struct/CIF-dictionaries/cif_core.dic
dictionary named 'cif_core.dic' version 2.4.1 from 2010-06-29.

Automatic conversion script
Id: cif_fix_values 1715 2011-07-08 13:25:40Z adriana 
;
_cod_original_sg_symbol_H-M P-1
_cod_database_code 4503279

loop_
_symmetry_equiv_pos_as_xyz
'x, y, z'
'-x, -y, -z'

loop_
_atom_site_label
_atom_site_type_symbol
_atom_site_fract_x
_atom_site_fract_y
_atom_site_fract_z
_atom_site_U_iso_or_equiv
_atom_site_adp_type
_atom_site_occupancy
_atom_site_symmetry_multiplicity
_atom_site_calc_flag
_atom_site_refinement_flags
Cd1 Cd -0.177191(15) -0.752543(14) 0.485981(10) 0.02545(5) Uani 1 1 d .
Cd2 Cd 0.036800(17) 0.422460(15) 0.289109(11) 0.03185(6) Uani 1 1 d .
C1 C 0.4694(3) 0.7228(3) 0.46790(18) 0.0439(6) Uani 1 1 d .
H1 H 0.4534 0.6524 0.4930 0.053 Uiso 1 1 calc R
C2 C 0.5888(3) 0.7547(3) 0.44500(18) 0.0468(7) Uani 1 1 d .
H2 H 0.6514 0.7069 0.4544 0.056 Uiso 1 1 calc R
C3 C 0.6119(3) 0.8586(3) 0.40823(17) 0.0455(7) Uani 1 1 d .
H3 H 0.6919 0.8835 0.3937 0.055 Uiso 1 1 calc R
C4 C 0.5155(3) 0.9266(3) 0.39279(16) 0.0389(6) Uani 1 1 d .
H4 H 0.5292 0.9963 0.3668 0.047 Uiso 1 1 calc R
C5 C 0.3975(2) 0.8885(2) 0.41701(14) 0.0290(5) Uani 1 1 d .
C6 C 0.2872(2) 0.9519(2) 0.40666(14) 0.0274(4) Uani 1 1 d .
C7 C 0.0955(3) 0.9849(2) 0.41487(16) 0.0354(5) Uani 1 1 d .
H7 H 0.0126 0.9761 0.4268 0.042 Uiso 1 1 calc R
C8 C 0.1498(3) 1.0736(2) 0.37432(16) 0.0366(5) Uani 1 1 d .
H8 H 0.1120 1.1361 0.3538 0.044 Uiso 1 1 calc R
C9 C 0.3545(3) 1.1279(2) 0.32289(16) 0.0366(5) Uani 1 1 d .
H9A H 0.4435 1.1509 0.3574 0.044 Uiso 1 1 calc R
H9B H 0.3222 1.2018 0.3144 0.044 Uiso 1 1 calc R
C10 C 0.3557(3) 1.0623(2) 0.23741(15) 0.0331(5) Uani 1 1 d .
C11 C 0.4593(3) 1.0978(3) 0.19886(19) 0.0475(7) Uani 1 1 d .
H11 H 0.5277 1.1623 0.2259 0.057 Uiso 1 1 calc R
C12 C 0.4610(4) 1.0370(3) 0.1196(2) 0.0589(8) Uani 1 1 d .
H12 H 0.5291 1.0623 0.0931 0.071 Uiso 1 1 calc R
C13 C 0.3608(4) 0.9384(3) 0.0802(2) 0.0527(8) Uani 1 1 d .
H13 H 0.3626 0.8974 0.0276 0.063 Uiso 1 1 calc R
C14 C 0.2586(3) 0.9013(2) 0.11879(16) 0.0381(6) Uani 1 1 d .
C15 C 0.2550(3) 0.9654(2) 0.19605(15) 0.0346(5) Uani 1 1 d .
H15 H 0.1839 0.9430 0.2206 0.041 Uiso 1 1 calc R
C16 C 0.1585(3) 0.7848(2) 0.08526(17) 0.0407(6) Uani 1 1 d .
H16A H 0.0708 0.7991 0.0829 0.049 Uiso 1 1 calc R
H16B H 0.1640 0.7547 0.0278 0.049 Uiso 1 1 calc R
C17 C 0.3074(3) 0.6992(3) 0.19676(18) 0.0410(6) Uani 1 1 d .
H17 H 0.3850 0.7535 0.1979 0.049 Uiso 1 1 calc R
C18 C 0.2917(3) 0.6104(3) 0.24634(17) 0.0397(6) Uani 1 1 d .
H18 H 0.3576 0.5941 0.2886 0.048 Uiso 1 1 calc R
C19 C 0.1018(2) 0.5999(2) 0.16292(14) 0.0298(5) Uani 1 1 d .
C20 C -0.0366(2) 0.5497(2) 0.12129(15) 0.0306(5) Uani 1 1 d .
C21 C -0.1021(3) 0.5761(2) 0.04319(16) 0.0391(6) Uani 1 1 d .
H21 H -0.0603 0.6331 0.0145 0.047 Uiso 1 1 calc R
C22 C -0.2306(3) 0.5159(3) 0.00940(18) 0.0499(7) Uani 1 1 d .
H22 H -0.2762 0.5326 -0.0424 0.060 Uiso 1 1 calc R
C23 C -0.2906(3) 0.4317(3) 0.05218(19) 0.0500(7) Uani 1 1 d .
H23 H -0.3769 0.3906 0.0301 0.060 Uiso 1 1 calc R
C24 C -0.2195(3) 0.4091(2) 0.12920(18) 0.0410(6) Uani 1 1 d .
H0 H -0.2595 0.3510 0.1580 0.049 Uiso 1 1 calc R
C25 C 0.0239(3) 0.2045(2) 0.16545(16) 0.0365(5) Uani 1 1 d .
C26 C -0.1486(2) 0.1629(2) 0.30195(15) 0.0305(5) Uani 1 1 d .
C27 C -0.1510(2) 0.0692(2) 0.22623(14) 0.0271(4) Uani 1 1 d .
C28 C -0.0821(3) 0.0927(2) 0.16196(15) 0.0319(5) Uani 1 1 d .
C29 C -0.1047(3) 0.0044(2) 0.09075(16) 0.0414(6) Uani 1 1 d .
H29 H -0.0616 0.0207 0.0471 0.050 Uiso 1 1 calc R
C30 C -0.1888(3) -0.1062(2) 0.08309(16) 0.0417(6) Uani 1 1 d .
H30 H -0.2026 -0.1631 0.0346 0.050 Uiso 1 1 calc R
C31 C -0.2523(2) -0.1322(2) 0.14761(15) 0.0314(5) Uani 1 1 d .
C32 C -0.2330(2) -0.0441(2) 0.21895(14) 0.0302(5) Uani 1 1 d .
H32 H -0.2759 -0.0617 0.2625 0.036 Uiso 1 1 calc R
C33 C -0.3437(3) -0.2525(2) 0.13828(16) 0.0362(5) Uani 1 1 d .
C34 C -0.2133(2) -0.3107(2) 0.27177(14) 0.0277(4) Uani 1 1 d .
H34 H -0.1483 -0.2418 0.2755 0.033 Uiso 1 1 calc R
C35 C -0.3272(2) -0.3311(2) 0.20702(15) 0.0297(5) Uani 1 1 d .
C36 C -0.4249(2) -0.4338(2) 0.20304(16) 0.0337(5) Uani 1 1 d .
H36 H -0.5014 -0.4488 0.1601 0.040 Uiso 1 1 calc R
C37 C -0.4088(2) -0.5129(2) 0.26207(16) 0.0329(5) Uani 1 1 d .
H37 H -0.4756 -0.5799 0.2593 0.040 Uiso 1 1 calc R
C38 C -0.2940(2) -0.49469(19) 0.32606(14) 0.0267(4) Uani 1 1 d .
C39 C -0.1953(2) -0.39193(19) 0.33114(14) 0.0251(4) Uani 1 1 d .
C40 C -0.2796(2) -0.5904(2) 0.38444(15) 0.0296(5) Uani 1 1 d .
C41 C -0.0644(2) -0.36139(19) 0.39538(14) 0.0252(4) Uani 1 1 d .
N1 N -0.0965(2) 0.46712(19) 0.16359(13) 0.0333(4) Uani 1 1 d .
N2 N 0.1649(2) 0.54865(19) 0.22510(13) 0.0333(4) Uani 1 1 d .
N3 N 0.1862(2) 0.69378(19) 0.14403(13) 0.0333(4) Uani 1 1 d .
N4 N 0.1812(2) 0.91024(18) 0.43542(13) 0.0312(4) Uani 1 1 d .
N5 N 0.2716(2) 1.05322(17) 0.36946(12) 0.0302(4) Uani 1 1 d .
N6 N 0.3760(2) 0.78882(18) 0.45546(13) 0.0325(4) Uani 1 1 d .
O1 O 0.09603(18) 0.25097(15) 0.23800(11) 0.0366(4) Uani 1 1 d .
O2 O 0.0368(3) 0.2398(2) 0.09673(13) 0.0649(7) Uani 1 1 d .
O3 O -0.1362(2) 0.27199(16) 0.29191(14) 0.0481(5) Uani 1 1 d .
O4 O -0.1672(2) 0.12120(17) 0.36920(11) 0.0399(4) Uani 1 1 d .
O5 O 0.02975(16) -0.40177(16) 0.37665(11) 0.0339(4) Uani 1 1 d .
O6 O -0.05257(16) -0.28637(15) 0.46077(10) 0.0322(4) Uani 1 1 d .
O7 O -0.18020(19) -0.56753(15) 0.44685(11) 0.0385(4) Uani 1 1 d .
O8 O -0.36213(19) -0.68646(17) 0.36914(13) 0.0448(5) Uani 1 1 d .
O9 O -0.4280(2) -0.2875(2) 0.07304(14) 0.0657(7) Uani 1 1 d .
O1W O 0.1658(2) 0.39876(18) 0.41673(12) 0.0437(4) Uani 1 1 d D
H1A H 0.137(4) 0.3383(18) 0.4443(18) 0.066 Uiso 1 1 d D
H1B H 0.173(4) 0.4628(16) 0.4550(16) 0.066 Uiso 1 1 d D
O2W O 0.3230(4) 0.3264(4) 0.1412(4) 0.1281(15) Uani 1 1 d D
H2A H 0.238(2) 0.299(6) 0.143(5) 0.192 Uiso 1 1 d D
H2B H 0.351(6) 0.256(3) 0.139(5) 0.192 Uiso 1 1 d D

loop_
_atom_site_aniso_label
_atom_site_aniso_U_11
_atom_site_aniso_U_22
_atom_site_aniso_U_33
_atom_site_aniso_U_23
_atom_site_aniso_U_13
_atom_site_aniso_U_12
Cd1 0.02756(9) 0.02352(9) 0.02508(9) 0.00550(6) 0.00622(6) 0.00345(6)
Cd2 0.03790(11) 0.02728(9) 0.02941(10) 0.00617(7) 0.00738(7) 0.00347(7)
C1 0.0494(16) 0.0458(15) 0.0436(15) 0.0111(12) 0.0144(12) 0.0213(13)
C2 0.0419(15) 0.0668(19) 0.0380(14) 0.0047(13) 0.0105(12) 0.0270(14)
C3 0.0315(13) 0.072(2) 0.0349(14) 0.0048(13) 0.0122(11) 0.0124(13)
C4 0.0344(13) 0.0512(15) 0.0314(12) 0.0089(11) 0.0101(10) 0.0050(11)
C5 0.0297(11) 0.0329(12) 0.0227(10) 0.0024(9) 0.0050(8) 0.0039(9)
C6 0.0317(12) 0.0276(11) 0.0221(10) 0.0043(8) 0.0068(8) 0.0026(9)
C7 0.0349(13) 0.0413(13) 0.0358(13) 0.0117(10) 0.0131(10) 0.0137(11)
C8 0.0419(14) 0.0352(13) 0.0360(13) 0.0087(10) 0.0101(11) 0.0128(11)
C9 0.0447(14) 0.0268(11) 0.0355(13) 0.0087(10) 0.0106(11) -0.0033(10)
C10 0.0399(13) 0.0301(12) 0.0301(12) 0.0117(9) 0.0097(10) 0.0035(10)
C11 0.0484(17) 0.0441(15) 0.0469(16) 0.0100(12) 0.0165(13) -0.0066(12)
C12 0.060(2) 0.065(2) 0.0535(18) 0.0123(15) 0.0314(16) -0.0054(16)
C13 0.072(2) 0.0503(17) 0.0382(15) 0.0061(13) 0.0272(14) 0.0034(15)
C14 0.0499(15) 0.0340(13) 0.0299(12) 0.0111(10) 0.0088(11) 0.0047(11)
C15 0.0399(13) 0.0337(12) 0.0312(12) 0.0106(10) 0.0117(10) 0.0028(10)
C16 0.0545(17) 0.0338(13) 0.0303(12) 0.0081(10) 0.0053(11) 0.0031(11)
C17 0.0303(13) 0.0432(14) 0.0468(15) 0.0099(12) 0.0050(11) 0.0026(11)
C18 0.0312(13) 0.0468(15) 0.0406(14) 0.0105(11) 0.0047(10) 0.0083(11)
C19 0.0338(12) 0.0294(11) 0.0259(11) 0.0026(9) 0.0077(9) 0.0050(9)
C20 0.0349(12) 0.0279(11) 0.0281(11) 0.0011(9) 0.0065(9) 0.0067(9)
C21 0.0451(15) 0.0377(13) 0.0303(12) 0.0028(10) 0.0008(10) 0.0074(11)
C22 0.0518(17) 0.0530(17) 0.0356(14) -0.0007(12) -0.0093(12) 0.0123(14)
C23 0.0370(15) 0.0518(17) 0.0487(17) -0.0075(13) -0.0044(12) 0.0010(12)
C24 0.0360(14) 0.0387(14) 0.0435(15) 0.0000(11) 0.0081(11) -0.0004(11)
C25 0.0458(15) 0.0341(13) 0.0333(13) 0.0077(10) 0.0146(11) 0.0102(11)
C26 0.0298(12) 0.0286(11) 0.0334(12) 0.0005(9) 0.0110(9) 0.0042(9)
C27 0.0330(12) 0.0261(11) 0.0228(10) 0.0042(8) 0.0058(8) 0.0081(9)
C28 0.0418(13) 0.0308(12) 0.0259(11) 0.0074(9) 0.0104(10) 0.0095(10)
C29 0.0597(18) 0.0386(14) 0.0286(12) 0.0023(10) 0.0196(12) 0.0075(12)
C30 0.0607(18) 0.0348(13) 0.0277(12) -0.0029(10) 0.0098(11) 0.0089(12)
C31 0.0388(13) 0.0258(11) 0.0263(11) 0.0053(9) -0.0011(9) 0.0072(9)
C32 0.0367(12) 0.0302(11) 0.0242(11) 0.0061(9) 0.0068(9) 0.0072(9)
C33 0.0393(14) 0.0290(12) 0.0339(13) 0.0039(10) -0.0043(10) 0.0056(10)
C34 0.0277(11) 0.0229(10) 0.0288(11) 0.0030(8) 0.0018(9) 0.0016(8)
C35 0.0294(11) 0.0265(11) 0.0300(11) 0.0028(9) -0.0001(9) 0.0060(9)
C36 0.0263(11) 0.0306(12) 0.0381(13) 0.0043(10) -0.0045(9) 0.0038(9)
C37 0.0255(11) 0.0282(11) 0.0412(13) 0.0051(10) 0.0033(10) 0.0002(9)
C38 0.0269(11) 0.0240(10) 0.0290(11) 0.0034(8) 0.0070(9) 0.0046(8)
C39 0.0238(10) 0.0267(10) 0.0242(10) 0.0019(8) 0.0037(8) 0.0068(8)
C40 0.0371(13) 0.0272(11) 0.0280(11) 0.0058(9) 0.0127(9) 0.0087(9)
C41 0.0261(11) 0.0236(10) 0.0239(10) 0.0061(8) 0.0017(8) 0.0029(8)
N1 0.0332(11) 0.0328(10) 0.0316(10) 0.0013(8) 0.0056(8) 0.0042(8)
N2 0.0322(11) 0.0374(11) 0.0308(10) 0.0092(8) 0.0067(8) 0.0069(9)
N3 0.0360(11) 0.0325(10) 0.0299(10) 0.0057(8) 0.0058(8) 0.0042(8)
N4 0.0313(10) 0.0357(11) 0.0303(10) 0.0109(8) 0.0116(8) 0.0082(8)
N5 0.0367(11) 0.0274(9) 0.0258(9) 0.0068(7) 0.0083(8) 0.0018(8)
N6 0.0330(11) 0.0344(10) 0.0325(10) 0.0071(8) 0.0094(8) 0.0097(8)
O1 0.0412(10) 0.0317(9) 0.0364(9) 0.0056(7) 0.0083(8) 0.0067(7)
O2 0.0904(18) 0.0606(14) 0.0354(11) 0.0170(10) 0.0173(11) -0.0144(12)
O3 0.0595(13) 0.0271(9) 0.0651(13) 0.0036(8) 0.0379(11) 0.0029(8)
O4 0.0587(12) 0.0377(10) 0.0250(8) 0.0029(7) 0.0128(8) 0.0117(8)
O5 0.0272(8) 0.0394(9) 0.0332(9) 0.0022(7) 0.0017(7) 0.0092(7)
O6 0.0326(9) 0.0302(8) 0.0292(8) -0.0010(7) 0.0021(7) 0.0030(7)
O7 0.0519(11) 0.0271(8) 0.0305(9) 0.0045(7) -0.0026(8) 0.0058(8)
O8 0.0408(11) 0.0365(10) 0.0552(12) 0.0172(9) 0.0117(9) -0.0031(8)
O9 0.0745(16) 0.0495(12) 0.0457(12) 0.0148(10) -0.0298(11) -0.0124(11)
O1W 0.0618(13) 0.0385(10) 0.0308(9) 0.0042(8) 0.0075(9) 0.0140(9)
O2W 0.080(2) 0.100(3) 0.190(4) 0.046(3) 0.001(3) 0.001(2)

loop_
_atom_type_symbol
_atom_type_description
_atom_type_scat_dispersion_real
_atom_type_scat_dispersion_imag
_atom_type_scat_source
C C 0.0033 0.0016 'International Tables Vol C Tables 4.2.6.8 and 6.1.1.4'
H H 0.0000 0.0000 'International Tables Vol C Tables 4.2.6.8 and 6.1.1.4'
N N 0.0061 0.0033 'International Tables Vol C Tables 4.2.6.8 and 6.1.1.4'
O O 0.0106 0.0060 'International Tables Vol C Tables 4.2.6.8 and 6.1.1.4'
Cd Cd -0.8075 1.2024 'International Tables Vol C Tables 4.2.6.8 and 6.1.1.4'

loop_
_geom_angle_atom_site_label_1
_geom_angle_atom_site_label_2
_geom_angle_atom_site_label_3
_geom_angle
_geom_angle_site_symmetry_1
_geom_angle_site_symmetry_3
O7 Cd1 O4 107.67(6) . 1_545
O7 Cd1 N4 162.18(7) . 2_556
O4 Cd1 N4 90.12(7) 1_545 2_556
O7 Cd1 O6 94.94(6) . 2_546
O4 Cd1 O6 92.47(6) 1_545 2_546
N4 Cd1 O6 85.04(7) 2_556 2_546
O7 Cd1 N6 101.05(7) . 2_556
O4 Cd1 N6 119.00(7) 1_545 2_556
N4 Cd1 N6 68.24(7) 2_556 2_556
O6 Cd1 N6 137.40(6) 2_546 2_556
N2 Cd2 O1 95.12(7) . .
N2 Cd2 O3 154.78(8) . .
O1 Cd2 O3 76.60(7) . .
N2 Cd2 O1W 106.99(8) . .
O1 Cd2 O1W 84.02(6) . .
O3 Cd2 O1W 95.92(8) . .
N2 Cd2 O5 85.66(7) . 1_565
O1 Cd2 O5 162.35(6) . 1_565
O3 Cd2 O5 109.45(6) . 1_565
O1W Cd2 O5 78.92(6) . 1_565
N2 Cd2 N1 71.43(7) . .
O1 Cd2 N1 101.64(7) . .
O3 Cd2 N1 86.76(8) . .
O1W Cd2 N1 174.19(7) . .
O5 Cd2 N1 95.33(6) 1_565 .
N6 C1 C2 122.9(3) . .
N6 C1 H1 118.5 . .
C2 C1 H1 118.5 . .
C3 C2 C1 118.3(3) . .
C3 C2 H2 120.8 . .
C1 C2 H2 120.8 . .
C2 C3 C4 119.7(3) . .
C2 C3 H3 120.1 . .
C4 C3 H3 120.1 . .
C3 C4 C5 118.8(3) . .
C3 C4 H4 120.6 . .
C5 C4 H4 120.6 . .
N6 C5 C4 121.7(2) . .
N6 C5 C6 113.0(2) . .
C4 C5 C6 125.3(2) . .
N4 C6 N5 109.6(2) . .
N4 C6 C5 120.3(2) . .
N5 C6 C5 130.1(2) . .
C8 C7 N4 109.4(2) . .
C8 C7 H7 125.3 . .
N4 C7 H7 125.3 . .
C7 C8 N5 106.6(2) . .
C7 C8 H8 126.7 . .
N5 C8 H8 126.7 . .
N5 C9 C10 112.38(19) . .
N5 C9 H9A 109.1 . .
C10 C9 H9A 109.1 . .
N5 C9 H9B 109.1 . .
C10 C9 H9B 109.1 . .
H9A C9 H9B 107.9 . .
C11 C10 C15 119.0(2) . .
C11 C10 C9 119.9(2) . .
C15 C10 C9 121.1(2) . .
C10 C11 C12 120.1(3) . .
C10 C11 H11 120.0 . .
C12 C11 H11 120.0 . .
C13 C12 C11 120.1(3) . .
C13 C12 H12 120.0 . .
C11 C12 H12 120.0 . .
C14 C13 C12 120.2(3) . .
C14 C13 H13 119.9 . .
C12 C13 H13 119.9 . .
C13 C14 C15 119.4(3) . .
C13 C14 C16 122.1(3) . .
C15 C14 C16 118.2(2) . .
C14 C15 C10 121.2(2) . .
C14 C15 H15 119.4 . .
C10 C15 H15 119.4 . .
N3 C16 C14 108.3(2) . .
N3 C16 H16A 110.0 . .
C14 C16 H16A 110.0 . .
N3 C16 H16B 110.0 . .
C14 C16 H16B 110.0 . .
H16A C16 H16B 108.4 . .
C18 C17 N3 106.8(2) . .
C18 C17 H17 126.6 . .
N3 C17 H17 126.6 . .
C17 C18 N2 109.5(2) . .
C17 C18 H18 125.2 . .
N2 C18 H18 125.2 . .
N2 C19 N3 109.9(2) . .
N2 C19 C20 121.0(2) . .
N3 C19 C20 129.0(2) . .
N1 C20 C21 121.2(2) . .
N1 C20 C19 113.5(2) . .
C21 C20 C19 125.3(2) . .
C22 C21 C20 118.7(3) . .
C22 C21 H21 120.7 . .
C20 C21 H21 120.7 . .
C23 C22 C21 120.0(3) . .
C23 C22 H22 120.0 . .
C21 C22 H22 120.0 . .
C22 C23 C24 118.4(3) . .
C22 C23 H23 120.8 . .
C24 C23 H23 120.8 . .
N1 C24 C23 122.7(3) . .
N1 C24 H0 118.7 . .
C23 C24 H0 118.7 . .
O2 C25 O1 124.9(3) . .
O2 C25 C28 117.6(2) . .
O1 C25 C28 117.4(2) . .
O3 C26 O4 125.0(2) . .
O3 C26 C27 118.8(2) . .
O4 C26 C27 116.0(2) . .
C32 C27 C28 118.7(2) . .
C32 C27 C26 117.0(2) . .
C28 C27 C26 124.2(2) . .
C29 C28 C27 118.7(2) . .
C29 C28 C25 115.8(2) . .
C27 C28 C25 125.4(2) . .
C30 C29 C28 122.0(2) . .
C30 C29 H29 119.0 . .
C28 C29 H29 119.0 . .
C31 C30 C29 119.6(2) . .
C31 C30 H30 120.2 . .
C29 C30 H30 120.2 . .
C30 C31 C32 119.3(2) . .
C30 C31 C33 119.0(2) . .
C32 C31 C33 121.6(2) . .
C27 C32 C31 121.5(2) . .
C27 C32 H32 119.2 . .
C31 C32 H32 119.2 . .
O9 C33 C35 120.3(2) . .
O9 C33 C31 119.5(2) . .
C35 C33 C31 120.1(2) . .
C35 C34 C39 121.1(2) . .
C35 C34 H34 119.5 . .
C39 C34 H34 119.5 . .
C34 C35 C36 118.8(2) . .
C34 C35 C33 122.2(2) . .
C36 C35 C33 118.9(2) . .
C37 C36 C35 120.4(2) . .
C37 C36 H36 119.8 . .
C35 C36 H36 119.8 . .
C36 C37 C38 121.3(2) . .
C36 C37 H37 119.4 . .
C38 C37 H37 119.4 . .
C37 C38 C39 119.0(2) . .
C37 C38 C40 118.1(2) . .
C39 C38 C40 122.9(2) . .
C34 C39 C38 119.4(2) . .
C34 C39 C41 115.39(19) . .
C38 C39 C41 125.15(19) . .
O8 C40 O7 123.3(2) . .
O8 C40 C38 119.5(2) . .
O7 C40 C38 117.2(2) . .
O5 C41 O6 123.1(2) . .
O5 C41 C39 118.66(19) . .
O6 C41 C39 117.80(19) . .
C24 N1 C20 119.1(2) . .
C24 N1 Cd2 124.55(18) . .
C20 N1 Cd2 116.06(16) . .
C19 N2 C18 107.0(2) . .
C19 N2 Cd2 115.82(16) . .
C18 N2 Cd2 134.96(17) . .
C19 N3 C17 106.8(2) . .
C19 N3 C16 129.4(2) . .
C17 N3 C16 123.6(2) . .
C6 N4 C7 107.0(2) . .
C6 N4 Cd1 120.37(15) . 2_556
C7 N4 Cd1 132.40(16) . 2_556
C6 N5 C8 107.3(2) . .
C6 N5 C9 131.3(2) . .
C8 N5 C9 121.1(2) . .
C1 N6 C5 118.5(2) . .
C1 N6 Cd1 123.85(18) . 2_556
C5 N6 Cd1 117.24(15) . 2_556
C25 O1 Cd2 111.25(16) . .
C26 O3 Cd2 134.44(18) . .
C26 O4 Cd1 120.60(16) . 1_565
C41 O5 Cd2 131.62(15) . 1_545
C41 O6 Cd1 100.34(14) . 2_546
C40 O7 Cd1 101.65(14) . .
Cd2 O1W H1A 119(2) . .
Cd2 O1W H1B 109(2) . .
H1A O1W H1B 101.2(14) . .
H2A O2W H2B 100(6) . .

loop_
_geom_bond_atom_site_label_1
_geom_bond_atom_site_label_2
_geom_bond_distance
_geom_bond_site_symmetry_2
Cd1 O7 2.2459(17) .
Cd1 O4 2.2788(17) 1_545
Cd1 N4 2.284(2) 2_556
Cd1 O6 2.3626(16) 2_546
Cd1 N6 2.471(2) 2_556
Cd2 N2 2.260(2) .
Cd2 O1 2.2750(17) .
Cd2 O3 2.2778(19) .
Cd2 O1W 2.2948(19) .
Cd2 O5 2.3425(17) 1_565
Cd2 N1 2.375(2) .
C1 N6 1.343(3) .
C1 C2 1.389(4) .
C1 H1 0.9300 .
C2 C3 1.371(4) .
C2 H2 0.9300 .
C3 C4 1.387(4) .
C3 H3 0.9300 .
C4 C5 1.396(3) .
C4 H4 0.9300 .
C5 N6 1.343(3) .
C5 C6 1.473(3) .
C6 N4 1.331(3) .
C6 N5 1.364(3) .
C7 C8 1.355(4) .
C7 N4 1.365(3) .
C7 H7 0.9300 .
C8 N5 1.373(3) .
C8 H8 0.9300 .
C9 N5 1.474(3) .
C9 C10 1.501(3) .
C9 H9A 0.9700 .
C9 H9B 0.9700 .
C10 C11 1.389(4) .
C10 C15 1.389(3) .
C11 C12 1.393(4) .
C11 H11 0.9300 .
C12 C13 1.390(5) .
C12 H12 0.9300 .
C13 C14 1.380(4) .
C13 H13 0.9300 .
C14 C15 1.388(4) .
C14 C16 1.508(4) .
C15 H15 0.9300 .
C16 N3 1.492(3) .
C16 H16A 0.9700 .
C16 H16B 0.9700 .
C17 C18 1.349(4) .
C17 N3 1.379(3) .
C17 H17 0.9300 .
C18 N2 1.359(3) .
C18 H18 0.9300 .
C19 N2 1.330(3) .
C19 N3 1.360(3) .
C19 C20 1.469(3) .
C20 N1 1.351(3) .
C20 C21 1.396(3) .
C21 C22 1.382(4) .
C21 H21 0.9300 .
C22 C23 1.369(5) .
C22 H22 0.9300 .
C23 C24 1.387(4) .
C23 H23 0.9300 .
C24 N1 1.330(3) .
C24 H0 0.9300 .
C25 O2 1.237(3) .
C25 O1 1.263(3) .
C25 C28 1.521(4) .
C26 O3 1.246(3) .
C26 O4 1.259(3) .
C26 C27 1.527(3) .
C27 C32 1.392(3) .
C27 C28 1.404(3) .
C28 C29 1.394(3) .
C29 C30 1.377(4) .
C29 H29 0.9300 .
C30 C31 1.377(4) .
C30 H30 0.9300 .
C31 C32 1.399(3) .
C31 C33 1.495(3) .
C32 H32 0.9300 .
C33 O9 1.212(3) .
C33 C35 1.488(3) .
C34 C35 1.394(3) .
C34 C39 1.398(3) .
C34 H34 0.9300 .
C35 C36 1.397(3) .
C36 C37 1.374(3) .
C36 H36 0.9300 .
C37 C38 1.396(3) .
C37 H37 0.9300 .
C38 C39 1.400(3) .
C38 C40 1.509(3) .
C39 C41 1.515(3) .
C40 O8 1.234(3) .
C40 O7 1.269(3) .
C41 O5 1.252(3) .
C41 O6 1.255(3) .
N4 Cd1 2.284(2) 2_556
N6 Cd1 2.471(2) 2_556
O4 Cd1 2.2787(17) 1_565
O5 Cd2 2.3425(17) 1_545
O6 Cd1 2.3626(16) 2_546
O1W H1A 0.891(10) .
O1W H1B 0.885(10) .
O2W H2A 0.91(4) .
O2W H2B 0.90(5) .

loop_
_geom_hbond_atom_site_label_D
_geom_hbond_atom_site_label_H
_geom_hbond_atom_site_label_A
_geom_hbond_distance_DH
_geom_hbond_distance_HA
_geom_hbond_distance_DA
_geom_hbond_angle_DHA
_geom_hbond_site_symmetry_A
O1W H1A O6 0.891(10) 2.009(19) 2.803(3) 148(3) 2_556
O1W H1B O7 0.885(10) 1.86(3) 2.724(3) 165(3) 2_556
O2W H2A O2 0.91(4) 2.08(3) 2.937(5) 158(7) .

loop_
_geom_torsion_atom_site_label_1
_geom_torsion_atom_site_label_2
_geom_torsion_atom_site_label_3
_geom_torsion_atom_site_label_4
_geom_torsion
_geom_torsion_site_symmetry_1
_geom_torsion_site_symmetry_4
N6 C1 C2 C3 0.1(4) . .
C1 C2 C3 C4 -1.8(4) . .
C2 C3 C4 C5 1.4(4) . .
C3 C4 C5 N6 0.7(4) . .
C3 C4 C5 C6 178.7(2) . .
N6 C5 C6 N4 1.0(3) . .
C4 C5 C6 N4 -177.1(2) . .
N6 C5 C6 N5 -178.4(2) . .
C4 C5 C6 N5 3.5(4) . .
N4 C7 C8 N5 0.2(3) . .
N5 C9 C10 C11 -157.3(2) . .
N5 C9 C10 C15 22.2(3) . .
C15 C10 C11 C12 0.4(4) . .
C9 C10 C11 C12 179.8(3) . .
C10 C11 C12 C13 -1.8(5) . .
C11 C12 C13 C14 0.7(6) . .
C12 C13 C14 C15 1.8(5) . .
C12 C13 C14 C16 -171.0(3) . .
C13 C14 C15 C10 -3.3(4) . .
C16 C14 C15 C10 169.8(2) . .
C11 C10 C15 C14 2.2(4) . .
C9 C10 C15 C14 -177.2(2) . .
C13 C14 C16 N3 105.7(3) . .
C15 C14 C16 N3 -67.2(3) . .
N3 C17 C18 N2 1.0(3) . .
N2 C19 C20 N1 13.1(3) . .
N3 C19 C20 N1 -171.4(2) . .
N2 C19 C20 C21 -163.2(2) . .
N3 C19 C20 C21 12.3(4) . .
N1 C20 C21 C22 0.0(4) . .
C19 C20 C21 C22 176.0(2) . .
C20 C21 C22 C23 -0.4(4) . .
C21 C22 C23 C24 0.0(4) . .
C22 C23 C24 N1 1.0(4) . .
O3 C26 C27 C32 -144.5(2) . .
O4 C26 C27 C32 31.6(3) . .
O3 C26 C27 C28 31.8(4) . .
O4 C26 C27 C28 -152.1(2) . .
C32 C27 C28 C29 3.9(3) . .
C26 C27 C28 C29 -172.3(2) . .
C32 C27 C28 C25 -171.7(2) . .
C26 C27 C28 C25 12.1(4) . .
O2 C25 C28 C29 34.0(4) . .
O1 C25 C28 C29 -142.8(2) . .
O2 C25 C28 C27 -150.2(3) . .
O1 C25 C28 C27 32.9(4) . .
C27 C28 C29 C30 -2.2(4) . .
C25 C28 C29 C30 173.8(3) . .
C28 C29 C30 C31 -0.6(4) . .
C29 C30 C31 C32 1.7(4) . .
C29 C30 C31 C33 179.8(2) . .
C28 C27 C32 C31 -2.9(3) . .
C26 C27 C32 C31 173.6(2) . .
C30 C31 C32 C27 0.1(4) . .
C33 C31 C32 C27 -178.0(2) . .
C30 C31 C33 O9 -50.4(4) . .
C32 C31 C33 O9 127.7(3) . .
C30 C31 C33 C35 126.9(3) . .
C32 C31 C33 C35 -55.1(3) . .
C39 C34 C35 C36 1.0(3) . .
C39 C34 C35 C33 -174.2(2) . .
O9 C33 C35 C34 162.7(3) . .
C31 C33 C35 C34 -14.5(4) . .
O9 C33 C35 C36 -12.4(4) . .
C31 C33 C35 C36 170.3(2) . .
C34 C35 C36 C37 0.1(4) . .
C33 C35 C36 C37 175.5(2) . .
C35 C36 C37 C38 -1.5(4) . .
C36 C37 C38 C39 1.7(4) . .
C36 C37 C38 C40 -175.6(2) . .
C35 C34 C39 C38 -0.8(3) . .
C35 C34 C39 C41 177.3(2) . .
C37 C38 C39 C34 -0.6(3) . .
C40 C38 C39 C34 176.6(2) . .
C37 C38 C39 C41 -178.4(2) . .
C40 C38 C39 C41 -1.3(3) . .
C37 C38 C40 O8 7.1(3) . .
C39 C38 C40 O8 -170.1(2) . .
C37 C38 C40 O7 -174.0(2) . .
C39 C38 C40 O7 8.8(3) . .
C34 C39 C41 O5 -89.1(3) . .
C38 C39 C41 O5 88.8(3) . .
C34 C39 C41 O6 83.5(3) . .
C38 C39 C41 O6 -98.5(3) . .
C23 C24 N1 C20 -1.5(4) . .
C23 C24 N1 Cd2 -174.9(2) . .
C21 C20 N1 C24 1.0(4) . .
C19 C20 N1 C24 -175.5(2) . .
C21 C20 N1 Cd2 174.92(18) . .
C19 C20 N1 Cd2 -1.6(2) . .
N2 Cd2 N1 C24 168.4(2) . .
O1 Cd2 N1 C24 76.9(2) . .
O3 Cd2 N1 C24 1.3(2) . .
O5 Cd2 N1 C24 -108.0(2) 1_565 .
N2 Cd2 N1 C20 -5.17(16) . .
O1 Cd2 N1 C20 -96.71(17) . .
O3 Cd2 N1 C20 -172.32(17) . .
O5 Cd2 N1 C20 78.43(17) 1_565 .
N3 C19 N2 C18 -0.1(3) . .
C20 C19 N2 C18 176.2(2) . .
N3 C19 N2 Cd2 165.57(15) . .
C20 C19 N2 Cd2 -18.2(3) . .
C17 C18 N2 C19 -0.6(3) . .
C17 C18 N2 Cd2 -162.2(2) . .
O1 Cd2 N2 C19 112.45(17) . .
O3 Cd2 N2 C19 43.3(3) . .
O1W Cd2 N2 C19 -162.25(16) . .
O5 Cd2 N2 C19 -85.23(17) 1_565 .
N1 Cd2 N2 C19 11.88(16) . .
O1 Cd2 N2 C18 -87.1(2) . .
O3 Cd2 N2 C18 -156.2(2) . .
O1W Cd2 N2 C18 -1.8(3) . .
O5 Cd2 N2 C18 75.2(2) 1_565 .
N1 Cd2 N2 C18 172.3(3) . .
N2 C19 N3 C17 0.7(3) . .
C20 C19 N3 C17 -175.2(2) . .
N2 C19 N3 C16 -173.6(2) . .
C20 C19 N3 C16 10.5(4) . .
C18 C17 N3 C19 -1.0(3) . .
C18 C17 N3 C16 173.7(2) . .
C14 C16 N3 C19 150.3(2) . .
C14 C16 N3 C17 -23.2(3) . .
N5 C6 N4 C7 1.1(3) . .
C5 C6 N4 C7 -178.4(2) . .
N5 C6 N4 Cd1 -173.80(14) . 2_556
C5 C6 N4 Cd1 6.7(3) . 2_556
C8 C7 N4 C6 -0.8(3) . .
C8 C7 N4 Cd1 173.25(17) . 2_556
N4 C6 N5 C8 -1.0(3) . .
C5 C6 N5 C8 178.5(2) . .
N4 C6 N5 C9 -175.0(2) . .
C5 C6 N5 C9 4.5(4) . .
C7 C8 N5 C6 0.5(3) . .
C7 C8 N5 C9 175.2(2) . .
C10 C9 N5 C6 69.4(3) . .
C10 C9 N5 C8 -103.9(3) . .
C2 C1 N6 C5 1.9(4) . .
C2 C1 N6 Cd1 -170.6(2) . 2_556
C4 C5 N6 C1 -2.3(4) . .
C6 C5 N6 C1 179.5(2) . .
C4 C5 N6 Cd1 170.73(18) . 2_556
C6 C5 N6 Cd1 -7.5(2) . 2_556
O2 C25 O1 Cd2 80.1(3) . .
C28 C25 O1 Cd2 -103.3(2) . .
N2 Cd2 O1 C25 -87.73(17) . .
O3 Cd2 O1 C25 68.11(17) . .
O1W Cd2 O1 C25 165.68(18) . .
O5 Cd2 O1 C25 -179.5(2) 1_565 .
N1 Cd2 O1 C25 -15.67(18) . .
O4 C26 O3 Cd2 105.0(3) . .
C27 C26 O3 Cd2 -79.3(3) . .
N2 Cd2 O3 C26 103.6(3) . .
O1 Cd2 O3 C26 30.5(2) . .
O1W Cd2 O3 C26 -51.9(2) . .
O5 Cd2 O3 C26 -132.2(2) 1_565 .
N1 Cd2 O3 C26 133.2(2) . .
O3 C26 O4 Cd1 -1.1(4) . 1_565
C27 C26 O4 Cd1 -176.87(15) . 1_565
O6 C41 O5 Cd2 158.77(16) . 1_545
C39 C41 O5 Cd2 -29.0(3) . 1_545
O5 C41 O6 Cd1 4.5(2) . 2_546
C39 C41 O6 Cd1 -167.78(16) . 2_546
O8 C40 O7 Cd1 14.4(3) . .
C38 C40 O7 Cd1 -164.45(16) . .
O4 Cd1 O7 C40 56.74(16) 1_545 .
N4 Cd1 O7 C40 -119.9(2) 2_556 .
O6 Cd1 O7 C40 150.92(15) 2_546 .
N6 Cd1 O7 C40 -68.76(16) 2_556 .
